data_7153220
loop_
_publ_author_name
'Skibi\'nski, Maciej'
'Urbina-Blanco, C\'esar A'
'Slawin, Alexandra M. Z.'
'Nolan, Steven P.'
'O'Hagan, David'

_publ_section_title
;
 Synthesis and structure of large difluoromethylene containing alicycles
 by ring closing metathesis (RCM).
;
_journal_issue 47
_journal_name_full 'Organic &amp; biomolecular chemistry'
_journal_page_first 8209
_journal_page_last 8213
_journal_paper_doi 10.1039/c3ob42062k
_journal_volume 11
_journal_year 2013
_chemical_formula_moiety 'C22 H40 S4'
_chemical_formula_sum 'C22 H40 S4'
_chemical_formula_weight 432.80
_space_group_IT_number 14
_symmetry_cell_setting monoclinic
_symmetry_Int_Tables_number 14
_symmetry_space_group_name_Hall '-P 2ybc'
_symmetry_space_group_name_H-M 'P 1 21/c 1'
_atom_sites_solution_hydrogens geom
_atom_sites_solution_primary direct
_atom_sites_solution_secondary difmap
_cell_angle_alpha 90.0000
_cell_angle_beta 92.239(9)
_cell_angle_gamma 90.0000
_cell_formula_units_Z 4
_cell_length_a 12.281(4)
_cell_length_b 11.346(4)
_cell_length_c 17.065(6)
_cell_measurement_reflns_used 5366
_cell_measurement_temperature 93
_cell_measurement_theta_max 25.35
_cell_measurement_theta_min 2.16
_cell_volume 2376.0(14)
_computing_cell_refinement 'CrystalClear-SM Expert 2.0 rc13'
_computing_data_collection 'CrystalClear-SM Expert 2.0 rc13 (Rigaku, 2009)'
_computing_data_reduction 'CrystalClear-SM Expert 2.0 rc13'
_computing_molecular_graphics 'CrystalStructure 4.0'
_computing_publication_material 'CrystalStructure 4.0 (Rigaku, 2010)'
_computing_structure_refinement 'SHELXL97 (Sheldrick, 2008)'
_computing_structure_solution 'SIR2004 (Burla, et al., 2005)'
_diffrn_ambient_temperature 93
_diffrn_detector_area_resol_mean 14.629
_diffrn_measured_fraction_theta_full 0.999
_diffrn_measured_fraction_theta_max 0.994
_diffrn_measurement_device_type 'Rigaku Mercury70'
_diffrn_measurement_method \w
_diffrn_radiation_type 'Mo K\a'
_diffrn_radiation_wavelength 0.71075
_diffrn_reflns_av_R_equivalents 0.0993
_diffrn_reflns_Laue_measured_fraction_full 0.999
_diffrn_reflns_Laue_measured_fraction_max 0.994
_diffrn_reflns_limit_h_max 12
_diffrn_reflns_limit_h_min -14
_diffrn_reflns_limit_k_max 11
_diffrn_reflns_limit_k_min -13
_diffrn_reflns_limit_l_max 16
_diffrn_reflns_limit_l_min -20
_diffrn_reflns_number 14804
_diffrn_reflns_point_group_measured_fraction_full 0.999
_diffrn_reflns_point_group_measured_fraction_max 0.994
_diffrn_reflns_theta_full 25.242
_diffrn_reflns_theta_max 25.388
_diffrn_reflns_theta_min 2.156
_diffrn_standards_number 0
_exptl_absorpt_coefficient_mu 0.405
_exptl_absorpt_correction_T_max 0.992
_exptl_absorpt_correction_T_min 0.428
_exptl_absorpt_correction_type multi-scan
_exptl_absorpt_process_details 'REQAB (Rigaku, 1998)'
_exptl_crystal_colour colorless
_exptl_crystal_density_diffrn 1.210
_exptl_crystal_density_method 'not measured'
_exptl_crystal_description prism
_exptl_crystal_F_000 944.00
_exptl_crystal_size_max 0.180
_exptl_crystal_size_mid 0.180
_exptl_crystal_size_min 0.020
_refine_diff_density_max 0.540
_refine_diff_density_min -0.450
_refine_ls_extinction_method none
_refine_ls_goodness_of_fit_ref 0.807
_refine_ls_hydrogen_treatment constr
_refine_ls_number_parameters 235
_refine_ls_number_reflns 4353
_refine_ls_number_restraints 0
_refine_ls_R_factor_gt 0.0656
_refine_ls_shift/su_max 0.025
_refine_ls_structure_factor_coef Fsqd
_refine_ls_weighting_details 'w = 1/[\s^2^(Fo^2^)+(0.2000P)^2^+0.0000P] where P=(Fo^2^+2Fc^2^)/3'
_refine_ls_weighting_scheme calc
_refine_ls_wR_factor_ref 0.2642
_reflns_number_gt 2564
_reflns_number_total 4353
_reflns_threshold_expression F^2^>2.0\s(F^2^)
_cod_data_source_file c3ob42062k.txt
_cod_data_source_block 10c
_cod_original_cell_volume 2376.1(12)
_cod_database_code 7153220

loop_
_symmetry_equiv_pos_site_id
_symmetry_equiv_pos_as_xyz
1 +X,+Y,+Z
2 -X,1/2+Y,1/2-Z
3 -X,-Y,-Z
4 +X,1/2-Y,1/2+Z

loop_
_atom_site_label
_atom_site_type_symbol
_atom_site_fract_x
_atom_site_fract_y
_atom_site_fract_z
_atom_site_U_iso_or_equiv
_atom_site_adp_type
_atom_site_occupancy
_atom_site_symmetry_multiplicity
_atom_site_calc_flag
_atom_site_refinement_flags
S17 S 0.13527(11) 0.33126(11) 0.53356(8) 0.0356(4) Uani 1.0 4 d .
S21 S 0.32510(11) 0.48938(11) 0.50305(7) 0.0347(4) Uani 1.0 4 d .
S22 S 0.59219(11) 0.58987(11) 0.75347(8) 0.0358(4) Uani 1.0 4 d .
S26 S 0.56010(11) 0.43822(11) 0.89420(7) 0.0325(4) Uani 1.0 4 d .
C1 C 0.2257(4) 0.4443(4) 0.5753(3) 0.0307(12) Uani 1.0 4 d .
C2 C 0.2823(4) 0.4013(4) 0.6518(3) 0.0261(11) Uani 1.0 4 d .
C3 C 0.3513(4) 0.4926(4) 0.6964(3) 0.0299(12) Uani 1.0 4 d .
C4 C 0.4169(4) 0.4349(4) 0.7639(3) 0.0246(11) Uani 1.0 4 d .
C5 C 0.4905(4) 0.5184(4) 0.8130(3) 0.0278(12) Uani 1.0 4 d .
C6 C 0.4288(4) 0.6198(4) 0.8507(3) 0.0298(12) Uani 1.0 4 d .
C7 C 0.3274(4) 0.5809(4) 0.8955(3) 0.0308(12) Uani 1.0 4 d .
C8 C 0.2707(4) 0.6843(5) 0.9323(3) 0.0348(13) Uani 1.0 4 d .
C9 C 0.1661(5) 0.6500(5) 0.9721(4) 0.0456(15) Uani 1.0 4 d .
C10 C 0.0793(5) 0.5938(5) 0.9175(4) 0.0421(14) Uani 1.0 4 d .
C11 C 0.0540(5) 0.6613(5) 0.8423(4) 0.0408(14) Uani 1.0 4 d .
C12 C -0.0451(5) 0.6138(5) 0.7956(4) 0.0460(15) Uani 1.0 4 d .
C13 C -0.0700(5) 0.6743(6) 0.7178(4) 0.0534(16) Uani 1.0 4 d .
C14 C 0.0229(5) 0.6720(5) 0.6615(4) 0.0417(14) Uani 1.0 4 d .
C15 C 0.0674(5) 0.5486(5) 0.6446(4) 0.0424(14) Uani 1.0 4 d .
C16 C 0.1576(5) 0.5559(5) 0.5851(3) 0.0365(13) Uani 1.0 4 d .
C18 C 0.2319(5) 0.2170(5) 0.5078(4) 0.0410(14) Uani 1.0 4 d .
C19 C 0.3134(5) 0.2556(5) 0.4498(4) 0.0450(15) Uani 1.0 4 d .
C20 C 0.3901(5) 0.3509(5) 0.4816(3) 0.0380(13) Uani 1.0 4 d .
C23 C 0.6657(5) 0.4615(5) 0.7197(4) 0.0440(14) Uani 1.0 4 d .
C24 C 0.7184(5) 0.3893(5) 0.7858(4) 0.0447(15) Uani 1.0 4 d .
C25 C 0.6397(5) 0.3338(5) 0.8414(3) 0.0381(13) Uani 1.0 4 d .
H2A H 0.2259 0.3722 0.6868 0.0314 Uiso 1.0 4 calc R
H2B H 0.3295 0.3337 0.6394 0.0314 Uiso 1.0 4 calc R
H3A H 0.3034 0.5543 0.7173 0.0359 Uiso 1.0 4 calc R
H3B H 0.4016 0.5307 0.6602 0.0359 Uiso 1.0 4 calc R
H4A H 0.4629 0.3722 0.7420 0.0295 Uiso 1.0 4 calc R
H4B H 0.3654 0.3965 0.7991 0.0295 Uiso 1.0 4 calc R
H6A H 0.4052 0.6763 0.8092 0.0358 Uiso 1.0 4 calc R
H6B H 0.4794 0.6618 0.8876 0.0358 Uiso 1.0 4 calc R
H7A H 0.2756 0.5403 0.8588 0.0369 Uiso 1.0 4 calc R
H7B H 0.3502 0.5242 0.9371 0.0369 Uiso 1.0 4 calc R
H8A H 0.2531 0.7436 0.8912 0.0418 Uiso 1.0 4 calc R
H8B H 0.3212 0.7215 0.9716 0.0418 Uiso 1.0 4 calc R
H9A H 0.1846 0.5941 1.0151 0.0547 Uiso 1.0 4 calc R
H9B H 0.1349 0.7214 0.9959 0.0547 Uiso 1.0 4 calc R
H10A H 0.1036 0.5135 0.9038 0.0505 Uiso 1.0 4 calc R
H10B H 0.0112 0.5858 0.9463 0.0505 Uiso 1.0 4 calc R
H11A H 0.1182 0.6579 0.8091 0.0489 Uiso 1.0 4 calc R
H11B H 0.0410 0.7450 0.8553 0.0489 Uiso 1.0 4 calc R
H12A H -0.0335 0.5288 0.7856 0.0551 Uiso 1.0 4 calc R
H12B H -0.1096 0.6210 0.8282 0.0551 Uiso 1.0 4 calc R
H13A H -0.0894 0.7574 0.7280 0.0641 Uiso 1.0 4 calc R
H13B H -0.1345 0.6360 0.6921 0.0641 Uiso 1.0 4 calc R
H14A H 0.0833 0.7211 0.6835 0.0500 Uiso 1.0 4 calc R
H14B H -0.0026 0.7082 0.6113 0.0500 Uiso 1.0 4 calc R
H15A H 0.0968 0.5128 0.6939 0.0509 Uiso 1.0 4 calc R
H15B H 0.0076 0.4978 0.6235 0.0509 Uiso 1.0 4 calc R
H16A H 0.1237 0.5768 0.5334 0.0437 Uiso 1.0 4 calc R
H16B H 0.2073 0.6210 0.6010 0.0437 Uiso 1.0 4 calc R
H18A H 0.2715 0.1901 0.5562 0.0491 Uiso 1.0 4 calc R
H18B H 0.1908 0.1487 0.4858 0.0491 Uiso 1.0 4 calc R
H19A H 0.2740 0.2855 0.4022 0.0540 Uiso 1.0 4 calc R
H19B H 0.3569 0.1865 0.4344 0.0540 Uiso 1.0 4 calc R
H20A H 0.4465 0.3653 0.4429 0.0456 Uiso 1.0 4 calc R
H20B H 0.4274 0.3215 0.5302 0.0456 Uiso 1.0 4 calc R
H23A H 0.6146 0.4106 0.6889 0.0528 Uiso 1.0 4 calc R
H23B H 0.7230 0.4880 0.6845 0.0528 Uiso 1.0 4 calc R
H24A H 0.7620 0.3258 0.7625 0.0536 Uiso 1.0 4 calc R
H24B H 0.7692 0.4407 0.8165 0.0536 Uiso 1.0 4 calc R
H25A H 0.6817 0.2845 0.8797 0.0457 Uiso 1.0 4 calc R
H25B H 0.5896 0.2812 0.8110 0.0457 Uiso 1.0 4 calc R

loop_
_atom_site_aniso_label
_atom_site_aniso_U_11
_atom_site_aniso_U_22
_atom_site_aniso_U_33
_atom_site_aniso_U_12
_atom_site_aniso_U_13
_atom_site_aniso_U_23
S17 0.0322(8) 0.0357(8) 0.0386(9) -0.0046(6) -0.0042(6) -0.0064(6)
S21 0.0404(9) 0.0332(8) 0.0306(8) -0.0039(6) 0.0021(6) 0.0046(6)
S22 0.0355(9) 0.0321(7) 0.0399(9) -0.0050(6) 0.0029(7) 0.0020(6)
S26 0.0363(8) 0.0338(8) 0.0268(8) 0.0050(6) -0.0071(6) -0.0016(6)
C1 0.033(3) 0.028(3) 0.031(3) -0.004(2) 0.003(3) -0.002(3)
C2 0.024(3) 0.029(3) 0.026(3) -0.001(2) -0.000(2) 0.001(2)
C3 0.035(3) 0.026(3) 0.028(3) -0.003(2) -0.006(3) -0.001(2)
C4 0.024(3) 0.025(3) 0.024(3) -0.0013(19) -0.001(2) -0.003(2)
C5 0.027(3) 0.030(3) 0.026(3) -0.001(2) -0.006(3) 0.001(3)
C6 0.030(3) 0.030(3) 0.029(3) -0.000(2) -0.006(3) -0.010(3)
C7 0.032(3) 0.028(3) 0.032(3) 0.000(2) -0.007(3) 0.000(3)
C8 0.038(4) 0.036(3) 0.029(3) 0.005(3) -0.006(3) -0.010(3)
C9 0.062(4) 0.038(3) 0.038(4) 0.013(3) 0.011(3) -0.004(3)
C10 0.045(4) 0.037(3) 0.045(4) 0.001(3) 0.016(3) 0.000(3)
C11 0.039(4) 0.040(3) 0.044(4) 0.001(3) 0.012(3) -0.003(3)
C12 0.033(4) 0.053(4) 0.052(4) 0.002(3) 0.002(3) -0.006(3)
C13 0.041(4) 0.059(4) 0.060(4) 0.008(3) -0.005(3) -0.014(4)
C14 0.036(4) 0.048(4) 0.041(4) 0.010(3) -0.006(3) -0.006(3)
C15 0.040(4) 0.037(3) 0.050(4) -0.001(3) -0.001(3) -0.009(3)
C16 0.045(4) 0.032(3) 0.031(3) 0.007(3) -0.008(3) 0.004(3)
C18 0.047(4) 0.030(3) 0.045(4) -0.004(3) -0.008(3) -0.010(3)
C19 0.052(4) 0.045(4) 0.039(4) 0.008(3) 0.005(3) -0.011(3)
C20 0.034(3) 0.045(4) 0.036(3) 0.004(3) 0.008(3) 0.001(3)
C23 0.053(4) 0.041(4) 0.039(4) -0.001(3) 0.017(3) -0.001(3)
C24 0.032(4) 0.046(4) 0.057(4) 0.006(3) 0.007(3) -0.001(3)
C25 0.039(4) 0.038(3) 0.037(3) 0.012(3) -0.014(3) -0.005(3)

loop_
_atom_type_symbol
_atom_type_description
_atom_type_scat_dispersion_real
_atom_type_scat_dispersion_imag
_atom_type_scat_source
C C 0.0033 0.0016
;
International Tables for Crystallography
(1992, Vol. C, Tables 4.2.6.8 and 6.1.1.4)
;
H H 0.0000 0.0000
;
International Tables for Crystallography
(1992, Vol. C, Table 6.1.1.4)
;
S S 0.1246 0.1234
;
International Tables for Crystallography
(1992, Vol. C, Tables 4.2.6.8 and 6.1.1.4)
;

loop_
_geom_angle_atom_site_label_1
_geom_angle_atom_site_label_2
_geom_angle_atom_site_label_3
_geom_angle
_geom_angle_publ_flag
C1 S17 C18 101.7(3) yes
C1 S21 C20 101.8(3) yes
C5 S22 C23 100.3(3) yes
C5 S26 C25 101.2(3) yes
S17 C1 S21 110.1(3) yes
S17 C1 C2 111.0(4) yes
S17 C1 C16 107.3(4) yes
S21 C1 C2 111.6(4) yes
S21 C1 C16 102.9(4) yes
C2 C1 C16 113.7(4) yes
C1 C2 C3 115.7(4) yes
C2 C3 C4 110.6(4) yes
C3 C4 C5 115.4(4) yes
S22 C5 S26 109.2(3) yes
S22 C5 C4 111.7(4) yes
S22 C5 C6 105.1(3) yes
S26 C5 C4 110.6(3) yes
S26 C5 C6 106.1(3) yes
C4 C5 C6 113.7(4) yes
C5 C6 C7 114.4(4) yes
C6 C7 C8 112.1(4) yes
C7 C8 C9 113.3(5) yes
C8 C9 C10 114.5(5) yes
C9 C10 C11 114.9(5) yes
C10 C11 C12 113.4(5) yes
C11 C12 C13 115.3(5) yes
C12 C13 C14 114.5(5) yes
C13 C14 C15 114.6(5) yes
C14 C15 C16 110.3(5) yes
C1 C16 C15 116.1(5) yes
S17 C18 C19 114.1(4) yes
C18 C19 C20 113.1(5) yes
S21 C20 C19 114.7(4) yes
S22 C23 C24 113.6(4) yes
C23 C24 C25 115.2(5) yes
S26 C25 C24 114.3(4) yes
C1 C2 H2A 108.356 no
C1 C2 H2B 108.359 no
C3 C2 H2A 108.356 no
C3 C2 H2B 108.355 no
H2A C2 H2B 107.435 no
C2 C3 H3A 109.526 no
C2 C3 H3B 109.527 no
C4 C3 H3A 109.534 no
C4 C3 H3B 109.520 no
H3A C3 H3B 108.084 no
C3 C4 H4A 108.426 no
C3 C4 H4B 108.423 no
C5 C4 H4A 108.423 no
C5 C4 H4B 108.417 no
H4A C4 H4B 107.475 no
C5 C6 H6A 108.650 no
C5 C6 H6B 108.645 no
C7 C6 H6A 108.654 no
C7 C6 H6B 108.657 no
H6A C6 H6B 107.592 no
C6 C7 H7A 109.194 no
C6 C7 H7B 109.198 no
C8 C7 H7A 109.191 no
C8 C7 H7B 109.186 no
H7A C7 H7B 107.896 no
C7 C8 H8A 108.900 no
C7 C8 H8B 108.911 no
C9 C8 H8A 108.919 no
C9 C8 H8B 108.915 no
H8A C8 H8B 107.738 no
C8 C9 H9A 108.634 no
C8 C9 H9B 108.630 no
C10 C9 H9A 108.633 no
C10 C9 H9B 108.631 no
H9A C9 H9B 107.587 no
C9 C10 H10A 108.551 no
C9 C10 H10B 108.557 no
C11 C10 H10A 108.548 no
C11 C10 H10B 108.546 no
H10A C10 H10B 107.537 no
C10 C11 H11A 108.905 no
C10 C11 H11B 108.903 no
C12 C11 H11A 108.897 no
C12 C11 H11B 108.901 no
H11A C11 H11B 107.733 no
C11 C12 H12A 108.453 no
C11 C12 H12B 108.452 no
C13 C12 H12A 108.460 no
C13 C12 H12B 108.459 no
H12A C12 H12B 107.482 no
C12 C13 H13A 108.636 no
C12 C13 H13B 108.638 no
C14 C13 H13A 108.641 no
C14 C13 H13B 108.649 no
H13A C13 H13B 107.582 no
C13 C14 H14A 108.615 no
C13 C14 H14B 108.616 no
C15 C14 H14A 108.622 no
C15 C14 H14B 108.620 no
H14A C14 H14B 107.573 no
C14 C15 H15A 109.599 no
C14 C15 H15B 109.602 no
C16 C15 H15A 109.605 no
C16 C15 H15B 109.613 no
H15A C15 H15B 108.130 no
C1 C16 H16A 108.269 no
C1 C16 H16B 108.273 no
C15 C16 H16A 108.268 no
C15 C16 H16B 108.267 no
H16A C16 H16B 107.385 no
S17 C18 H18A 108.725 no
S17 C18 H18B 108.731 no
C19 C18 H18A 108.723 no
C19 C18 H18B 108.728 no
H18A C18 H18B 107.636 no
C18 C19 H19A 108.956 no
C18 C19 H19B 108.964 no
C20 C19 H19A 108.959 no
C20 C19 H19B 108.959 no
H19A C19 H19B 107.759 no
S21 C20 H20A 108.578 no
S21 C20 H20B 108.573 no
C19 C20 H20A 108.575 no
C19 C20 H20B 108.579 no
H20A C20 H20B 107.562 no
S22 C23 H23A 108.859 no
S22 C23 H23B 108.852 no
C24 C23 H23A 108.852 no
C24 C23 H23B 108.851 no
H23A C23 H23B 107.702 no
C23 C24 H24A 108.479 no
C23 C24 H24B 108.469 no
C25 C24 H24A 108.481 no
C25 C24 H24B 108.476 no
H24A C24 H24B 107.500 no
S26 C25 H25A 108.686 no
S26 C25 H25B 108.689 no
C24 C25 H25A 108.676 no
C24 C25 H25B 108.673 no
H25A C25 H25B 107.606 no

loop_
_geom_bond_atom_site_label_1
_geom_bond_atom_site_label_2
_geom_bond_distance
_geom_bond_publ_flag
S17 C1 1.823(5) yes
S17 C18 1.823(6) yes
S21 C1 1.842(6) yes
S21 C20 1.806(6) yes
S22 C5 1.830(5) yes
S22 C23 1.818(6) yes
S26 C5 1.841(5) yes
S26 C25 1.800(6) yes
C1 C2 1.534(7) yes
C1 C16 1.530(7) yes
C2 C3 1.522(7) yes
C3 C4 1.527(7) yes
C4 C5 1.536(7) yes
C5 C6 1.533(7) yes
C6 C7 1.550(7) yes
C7 C8 1.513(7) yes
C8 C9 1.527(8) yes
C9 C10 1.527(8) yes
C10 C11 1.517(8) yes
C11 C12 1.527(8) yes
C12 C13 1.515(9) yes
C13 C14 1.521(9) yes
C14 C15 1.534(8) yes
C15 C16 1.534(8) yes
C18 C19 1.500(8) yes
C19 C20 1.521(8) yes
C23 C24 1.518(8) yes
C24 C25 1.517(8) yes
C2 H2A 0.990 no
C2 H2B 0.990 no
C3 H3A 0.990 no
C3 H3B 0.990 no
C4 H4A 0.990 no
C4 H4B 0.990 no
C6 H6A 0.990 no
C6 H6B 0.990 no
C7 H7A 0.990 no
C7 H7B 0.990 no
C8 H8A 0.990 no
C8 H8B 0.990 no
C9 H9A 0.990 no
C9 H9B 0.990 no
C10 H10A 0.990 no
C10 H10B 0.990 no
C11 H11A 0.990 no
C11 H11B 0.990 no
C12 H12A 0.990 no
C12 H12B 0.990 no
C13 H13A 0.990 no
C13 H13B 0.990 no
C14 H14A 0.990 no
C14 H14B 0.990 no
C15 H15A 0.990 no
C15 H15B 0.990 no
C16 H16A 0.990 no
C16 H16B 0.990 no
C18 H18A 0.990 no
C18 H18B 0.990 no
C19 H19A 0.990 no
C19 H19B 0.990 no
C20 H20A 0.990 no
C20 H20B 0.990 no
C23 H23A 0.990 no
C23 H23B 0.990 no
C24 H24A 0.990 no
C24 H24B 0.990 no
C25 H25A 0.990 no
C25 H25B 0.990 no

loop_
_geom_contact_atom_site_label_1
_geom_contact_atom_site_label_2
_geom_contact_distance
_geom_contact_publ_flag
_geom_contact_site_symmetry_2
S17 C15 3.239(6) no .
S17 C20 3.293(6) no .
S21 C3 3.302(5) no .
S21 C18 3.298(6) no .
S22 C3 3.271(6) no .
S22 C25 3.311(6) no .
S26 C7 3.286(5) no .
S26 C23 3.304(6) no .
C1 C19 3.243(8) no .
C2 C15 3.122(7) no .
C2 C18 3.268(7) no .
C2 C20 3.289(8) no .
C3 C6 3.119(7) no .
C3 C7 3.567(7) no .
C3 C16 3.070(8) no .
C4 C7 3.033(7) no .
C4 C23 3.190(8) no .
C4 C25 3.206(7) no .
C5 C24 3.209(8) no .
C7 C10 3.089(8) no .
C7 C11 3.563(8) no .
C8 C11 3.032(8) no .
C11 C14 3.096(8) no .
C12 C15 3.061(9) no .
S17 H2A 2.8406 no .
S17 H2B 2.9362 no .
S17 H15A 3.4720 no .
S17 H15B 2.9279 no .
S17 H16A 2.7892 no .
S17 H16B 3.5829 no .
S17 H19A 2.9152 no .
S17 H20B 3.5927 no .
S21 H2B 2.9211 no .
S21 H3B 2.8451 no .
S21 H16A 2.7332 no .
S21 H16B 2.7028 no .
S21 H18A 3.5821 no .
S21 H19A 2.9366 no .
S22 H3A 3.5993 no .
S22 H3B 2.8591 no .
S22 H4A 2.9382 no .
S22 H6A 2.7031 no .
S22 H6B 2.8412 no .
S22 H24B 2.9265 no .
S26 H4A 2.9135 no .
S26 H4B 2.8765 no .
S26 H6A 3.5778 no .
S26 H6B 2.7244 no .
S26 H7B 2.8781 no .
S26 H24B 2.9358 no .
C1 H3A 2.8558 no .
C1 H3B 2.7349 no .
C1 H15A 2.7303 no .
C1 H15B 2.8966 no .
C1 H18A 2.9589 no .
C1 H19A 3.5311 no .
C1 H20B 2.9709 no .
C2 H4A 2.6701 no .
C2 H4B 2.6756 no .
C2 H15A 2.7265 no .
C2 H15B 3.5619 no .
C2 H16A 3.3963 no .
C2 H16B 2.7841 no .
C2 H18A 2.8994 no .
C2 H20B 2.9318 no .
C3 H6A 2.8961 no .
C3 H7A 3.0071 no .
C3 H15A 3.1323 no .
C3 H16B 2.7700 no .
C3 H20B 3.5907 no .
C3 H23A 3.3719 no .
C4 H2A 2.7376 no .
C4 H2B 2.6074 no .
C4 H6A 2.8505 no .
C4 H6B 3.3989 no .
C4 H7A 2.6994 no .
C4 H7B 3.2599 no .
C4 H23A 2.8022 no .
C4 H25B 2.8380 no .
C5 H3A 2.7962 no .
C5 H3B 2.7908 no .
C5 H7A 2.7929 no .
C5 H7B 2.7829 no .
C5 H23A 2.9254 no .
C5 H24B 3.5333 no .
C5 H25B 2.9549 no .
C6 H3A 2.7989 no .
C6 H3B 3.4090 no .
C6 H4A 3.4008 no .
C6 H4B 2.7829 no .
C6 H8A 2.6878 no .
C6 H8B 2.7468 no .
C7 H3A 3.0597 no .
C7 H4B 2.7138 no .
C7 H9A 2.7458 no .
C7 H9B 3.3736 no .
C7 H10A 2.8620 no .
C7 H11A 3.0405 no .
C8 H6A 2.7256 no .
C8 H6B 2.7154 no .
C8 H10A 2.8506 no .
C8 H10B 3.3941 no .
C8 H11A 2.7775 no .
C8 H11B 3.1418 no .
C9 H7A 2.7018 no .
C9 H7B 2.7590 no .
C9 H11A 2.8229 no .
C9 H11B 2.6941 no .
C10 H7A 2.7157 no .
C10 H7B 3.4232 no .
C10 H8A 2.7790 no .
C10 H8B 3.4012 no .
C10 H12A 2.6993 no .
C10 H12B 2.7430 no .
C11 H7A 3.0510 no .
C11 H8A 2.7183 no .
C11 H9A 3.3890 no .
C11 H9B 2.8500 no .
C11 H13A 2.7976 no .
C11 H13B 3.3974 no .
C11 H14A 2.8296 no .
C11 H15A 3.1030 no .
C12 H10A 2.7889 no .
C12 H10B 2.6571 no .
C12 H14A 2.8036 no .
C12 H14B 3.3821 no .
C12 H15A 2.7555 no .
C12 H15B 3.3043 no .
C13 H11A 2.7430 no .
C13 H11B 2.7854 no .
C13 H15A 2.7904 no .
C13 H15B 2.7617 no .
C14 H11A 2.7399 no .
C14 H11B 3.4084 no .
C14 H12A 2.7786 no .
C14 H12B 3.3828 no .
C14 H16A 2.7724 no .
C14 H16B 2.5905 no .
C15 H2A 2.8642 no .
C15 H3A 3.1086 no .
C15 H11A 3.1093 no .
C15 H12A 2.7582 no .
C15 H13A 3.4002 no .
C15 H13B 2.8184 no .
C16 H2A 2.8191 no .
C16 H2B 3.3946 no .
C16 H3A 2.8246 no .
C16 H3B 3.2252 no .
C16 H14A 2.6995 no .
C16 H14B 2.6688 no .
C18 H2A 3.5299 no .
C18 H2B 2.8335 no .
C18 H20A 3.3526 no .
C18 H20B 2.6926 no .
C19 H2B 3.3536 no .
C20 H2B 2.8289 no .
C20 H18A 2.6863 no .
C20 H18B 3.3576 no .
C23 H3B 3.4516 no .
C23 H4A 2.7296 no .
C23 H25A 3.3888 no .
C23 H25B 2.7563 no .
C24 H4A 3.2027 no .
C25 H4A 2.7378 no .
C25 H4B 3.4914 no .
C25 H23A 2.7509 no .
C25 H23B 3.3898 no .
H2A H3A 2.3251 no .
H2A H3B 2.8594 no .
H2A H4A 3.0242 no .
H2A H4B 2.5347 no .
H2A H7A 3.5328 no .
H2A H15A 2.2553 no .
H2A H15B 3.1871 no .
H2A H16B 3.1850 no .
H2A H18A 3.1064 no .
H2B H3A 2.8578 no .
H2B H3B 2.4251 no .
H2B H4A 2.3902 no .
H2B H4B 2.8337 no .
H2B H18A 2.2583 no .
H2B H20B 2.2619 no .
H3A H4A 2.8665 no .
H3A H4B 2.3766 no .
H3A H6A 2.4052 no .
H3A H7A 2.4571 no .
H3A H11A 3.0468 no .
H3A H14A 3.3318 no .
H3A H15A 2.5958 no .
H3A H16B 2.3919 no .
H3B H4A 2.3807 no .
H3B H4B 2.8664 no .
H3B H6A 3.0308 no .
H3B H16B 2.7520 no .
H3B H20B 3.2729 no .
H3B H23A 2.9728 no .
H4A H23A 2.1483 no .
H4A H25B 2.1748 no .
H4B H6A 3.2146 no .
H4B H7A 2.2370 no .
H4B H7B 2.7774 no .
H4B H25B 3.0482 no .
H6A H7A 2.3954 no .
H6A H7B 2.8836 no .
H6A H8A 2.4984 no .
H6A H8B 3.0391 no .
H6A H11A 3.5310 no .
H6B H7A 2.8836 no .
H6B H7B 2.4035 no .
H6B H8A 2.9337 no .
H6B H8B 2.5505 no .
H7A H8A 2.3909 no .
H7A H8B 2.8571 no .
H7A H9A 2.9945 no .
H7A H10A 2.2956 no .
H7A H11A 2.4710 no .
H7A H15A 3.5143 no .
H7B H8A 2.8568 no .
H7B H8B 2.3452 no .
H7B H9A 2.5971 no .
H7B H10A 3.0613 no .
H8A H9A 2.8627 no .
H8A H9B 2.3593 no .
H8A H10A 3.2038 no .
H8A H11A 2.3395 no .
H8A H11B 2.6524 no .
H8B H9A 2.3564 no .
H8B H9B 2.3421 no .
H9A H10A 2.2987 no .
H9A H10B 2.3929 no .
H9B H10A 2.8519 no .
H9B H10B 2.2995 no .
H9B H11A 3.2678 no .
H9B H11B 2.6353 no .
H10A H11A 2.3141 no .
H10A H11B 2.8511 no .
H10A H12A 2.5825 no .
H10A H12B 3.1218 no .
H10A H15A 3.5799 no .
H10B H11A 2.8506 no .
H10B H11B 2.4202 no .
H10B H12A 2.8505 no .
H10B H12B 2.4885 no .
H11A H12A 2.3913 no .
H11A H12B 2.8609 no .
H11A H13A 3.0685 no .
H11A H14A 2.2840 no .
H11A H15A 2.5690 no .
H11B H12A 2.8606 no .
H11B H12B 2.3559 no .
H11B H13A 2.6516 no .
H11B H14A 3.0089 no .
H12A H13A 2.8489 no .
H12A H13B 2.3261 no .
H12A H14A 3.1700 no .
H12A H15A 2.2885 no .
H12A H15B 2.8528 no .
H12B H13A 2.3278 no .
H12B H13B 2.3370 no .
H13A H14A 2.3170 no .
H13A H14B 2.3627 no .
H13B H14A 2.8523 no .
H13B H14B 2.3174 no .
H13B H15A 3.1650 no .
H13B H15B 2.6522 no .
H14A H15A 2.3758 no .
H14A H15B 2.8741 no .
H14A H16A 3.0971 no .
H14A H16B 2.4006 no .
H14B H15A 2.8737 no .
H14B H15B 2.3991 no .
H14B H16A 2.5602 no .
H14B H16B 2.7732 no .
H15A H16A 2.8657 no .
H15A H16B 2.4567 no .
H15B H16A 2.3183 no .
H15B H16B 2.8630 no .
H18A H19A 2.8441 no .
H18A H19B 2.3647 no .
H18A H20A 3.5549 no .
H18A H20B 2.4804 no .
H18B H19A 2.3671 no .
H18B H19B 2.2920 no .
H18B H20B 3.5624 no .
H19A H20A 2.3823 no .
H19A H20B 2.8585 no .
H19B H20A 2.3100 no .
H19B H20B 2.3785 no .
H23A H24A 2.3680 no .
H23A H24B 2.8542 no .
H23A H25B 2.5772 no .
H23B H24A 2.3108 no .
H23B H24B 2.3641 no .
H24A H25A 2.3122 no .
H24A H25B 2.3582 no .
H24B H25A 2.3561 no .
H24B H25B 2.8521 no .
S17 H9B 3.5613 no 2_546
S17 H10B 3.3404 no 2_546
S17 H11B 3.0925 no 2_546
S17 H12B 3.3788 no 2_546
S17 H14B 2.9410 no 3_566
S17 H16A 3.4963 no 3_566
S21 H8B 3.3241 no 4_564
S21 H20A 3.3522 no 3_666
S21 H23A 3.5710 no 3_666
S21 H23B 3.2413 no 3_666
S22 H2B 3.4317 no 2_656
S22 H4A 3.2758 no 2_656
S22 H13B 3.5938 no 1_655
S22 H19A 3.4778 no 3_666
S22 H20A 3.4035 no 3_666
S22 H25B 3.2731 no 2_656
S26 H7B 3.0721 no 3_667
S26 H8B 3.2232 no 3_667
S26 H9A 3.4612 no 3_667
S26 H19B 2.9725 no 4_555
C2 H13A 3.5869 no 2_546
C3 H25A 3.5741 no 2_656
C3 H25B 3.3575 no 2_656
C4 H19B 3.3284 no 4_555
C5 H19B 3.5576 no 4_555
C6 H4A 3.5558 no 2_656
C6 H20B 3.4934 no 2_656
C6 H23A 3.4056 no 2_656
C6 H25B 3.3117 no 2_656
C7 H18B 3.4899 no 4_555
C7 H19B 3.1239 no 4_555
C8 H25A 3.2573 no 3_667
C9 H14B 3.5922 no 4_565
C9 H16A 3.3190 no 4_565
C9 H16B 3.4285 no 4_565
C9 H18B 3.4100 no 4_555
C9 H25A 3.1742 no 3_667
C10 H10B 3.3144 no 3_567
C10 H18B 3.2681 no 4_555
C11 H24A 3.4795 no 2_656
C12 H24B 3.0413 no 1_455
C13 H2A 3.4054 no 2_556
C13 H19A 3.2049 no 3_566
C13 H23B 3.3383 no 1_455
C14 H9B 3.4117 no 4_564
C14 H24A 3.3820 no 2_656
C16 H9B 2.9575 no 4_564
C16 H25A 3.3001 no 2_656
C18 H7B 3.3451 no 4_554
C18 H9A 3.5790 no 4_554
C18 H10A 3.4996 no 4_554
C18 H10B 3.4526 no 2_546
C18 H12B 3.4058 no 2_546
C18 H14B 3.5117 no 3_566
C19 H4B 3.1831 no 4_554
C19 H7B 3.2146 no 4_554
C19 H13B 3.4336 no 3_566
C20 H6B 3.4459 no 2_646
C23 H6A 3.3831 no 2_646
C23 H8A 3.2924 no 2_646
C23 H13B 3.2025 no 1_655
C24 H6A 3.2526 no 2_646
C24 H8A 3.4727 no 2_646
C24 H9A 3.5617 no 3_667
C24 H12A 3.4345 no 1_655
C24 H12B 3.4316 no 1_655
C24 H14A 3.1227 no 2_646
C25 H3A 3.4064 no 2_646
C25 H3B 3.4762 no 2_646
C25 H6A 3.1609 no 2_646
C25 H8B 3.2690 no 3_667
C25 H9A 3.3028 no 3_667
C25 H16B 3.1904 no 2_646
H2A C13 3.4054 no 2_546
H2A H12B 3.1937 no 2_546
H2A H13A 2.6088 no 2_546
H2A H13B 3.5898 no 2_546
H2B S22 3.4317 no 2_646
H2B H6B 3.0991 no 2_646
H3A C25 3.4064 no 2_656
H3A H24A 3.2057 no 2_656
H3A H25A 3.1012 no 2_656
H3A H25B 2.9391 no 2_656
H3B C25 3.4762 no 2_656
H3B H20A 2.8672 no 3_666
H3B H25A 3.1215 no 2_656
H3B H25B 2.8858 no 2_656
H4A S22 3.2758 no 2_646
H4A C6 3.5558 no 2_646
H4A H6A 2.9056 no 2_646
H4A H6B 3.3492 no 2_646
H4B C19 3.1831 no 4_555
H4B H19A 2.9623 no 4_555
H4B H19B 2.5001 no 4_555
H6A C23 3.3831 no 2_656
H6A C24 3.2526 no 2_656
H6A C25 3.1609 no 2_656
H6A H4A 2.9056 no 2_656
H6A H23A 2.6705 no 2_656
H6A H24A 2.8982 no 2_656
H6A H25A 3.5730 no 2_656
H6A H25B 2.3738 no 2_656
H6B C20 3.4459 no 2_656
H6B H2B 3.0991 no 2_656
H6B H4A 3.3492 no 2_656
H6B H18A 3.1865 no 2_656
H6B H19B 3.5874 no 2_656
H6B H20B 2.5359 no 2_656
H6B H23A 3.2992 no 2_656
H7A H18B 3.2491 no 4_555
H7A H19B 3.0304 no 4_555
H7B S26 3.0721 no 3_667
H7B C18 3.3451 no 4_555
H7B C19 3.2146 no 4_555
H7B H18A 3.3363 no 4_555
H7B H18B 2.9151 no 4_555
H7B H19B 2.3921 no 4_555
H8A C23 3.2924 no 2_656
H8A C24 3.4727 no 2_656
H8A H16A 3.5866 no 4_565
H8A H23A 2.8763 no 2_656
H8A H23B 3.0772 no 2_656
H8A H24A 2.7837 no 2_656
H8B S21 3.3241 no 4_565
H8B S26 3.2232 no 3_667
H8B C25 3.2690 no 3_667
H8B H16A 3.5266 no 4_565
H8B H16B 3.2037 no 4_565
H8B H20A 3.5504 no 2_656
H8B H20B 3.2897 no 2_656
H8B H23A 3.5910 no 2_656
H8B H25A 2.5398 no 3_667
H9A S26 3.4612 no 3_667
H9A C18 3.5790 no 4_555
H9A C24 3.5617 no 3_667
H9A C25 3.3028 no 3_667
H9A H10B 3.2414 no 3_567
H9A H16B 3.5555 no 4_565
H9A H18A 3.4594 no 4_555
H9A H18B 2.8014 no 4_555
H9A H24B 2.9337 no 3_667
H9A H25A 2.7546 no 3_667
H9B S17 3.5613 no 2_556
H9B C14 3.4117 no 4_565
H9B C16 2.9575 no 4_565
H9B H14A 3.3518 no 4_565
H9B H14B 2.7611 no 4_565
H9B H16A 2.3828 no 4_565
H9B H16B 2.6605 no 4_565
H9B H25A 3.0355 no 3_667
H10A C18 3.4996 no 4_555
H10A H10B 3.1745 no 3_567
H10A H18B 2.5245 no 4_555
H10B S17 3.3404 no 2_556
H10B C10 3.3144 no 3_567
H10B C18 3.4526 no 2_556
H10B H9A 3.2414 no 3_567
H10B H10A 3.1745 no 3_567
H10B H10B 2.6945 no 3_567
H10B H18B 2.8690 no 2_556
H10B H18B 3.5044 no 4_555
H11A H24A 2.7251 no 2_656
H11B S17 3.0925 no 2_556
H11B H15A 3.5618 no 2_556
H11B H15B 2.9539 no 2_556
H11B H24A 3.3340 no 2_656
H12A C24 3.4345 no 1_455
H12A H13A 3.4405 no 2_546
H12A H14A 3.5864 no 2_546
H12A H23B 3.4261 no 1_455
H12A H24A 3.4190 no 1_455
H12A H24B 2.6925 no 1_455
H12B S17 3.3788 no 2_556
H12B C18 3.4058 no 2_556
H12B C24 3.4316 no 1_455
H12B H2A 3.1937 no 2_556
H12B H18A 2.9606 no 2_556
H12B H18B 3.3789 no 2_556
H12B H23B 3.4823 no 1_455
H12B H24B 2.5323 no 1_455
H13A C2 3.5869 no 2_556
H13A H2A 2.6088 no 2_556
H13A H12A 3.4405 no 2_556
H13A H15A 3.1917 no 2_556
H13A H19A 3.1489 no 3_566
H13B S22 3.5938 no 1_455
H13B C19 3.4336 no 3_566
H13B C23 3.2025 no 1_455
H13B H2A 3.5898 no 2_556
H13B H19A 2.4698 no 3_566
H13B H23B 2.4263 no 1_455
H13B H24B 3.3189 no 1_455
H14A C24 3.1227 no 2_656
H14A H9B 3.3518 no 4_564
H14A H12A 3.5864 no 2_556
H14A H24A 2.3944 no 2_656
H14A H24B 3.0806 no 2_656
H14A H25A 3.2027 no 2_656
H14B S17 2.9410 no 3_566
H14B C9 3.5922 no 4_564
H14B C18 3.5117 no 3_566
H14B H9B 2.7611 no 4_564
H14B H18B 3.2283 no 3_566
H14B H19A 3.3328 no 3_566
H15A H11B 3.5618 no 2_546
H15A H13A 3.1917 no 2_546
H15B H11B 2.9539 no 2_546
H15B H16A 3.1853 no 3_566
H16A S17 3.4963 no 3_566
H16A C9 3.3190 no 4_564
H16A H8A 3.5866 no 4_564
H16A H8B 3.5266 no 4_564
H16A H9B 2.3828 no 4_564
H16A H15B 3.1853 no 3_566
H16B C9 3.4285 no 4_564
H16B C25 3.1904 no 2_656
H16B H8B 3.2037 no 4_564
H16B H9A 3.5555 no 4_564
H16B H9B 2.6605 no 4_564
H16B H24A 3.3011 no 2_656
H16B H25A 2.3173 no 2_656
H16B H25B 3.3894 no 2_656
H18A H6B 3.1865 no 2_646
H18A H7B 3.3363 no 4_554
H18A H9A 3.4594 no 4_554
H18A H12B 2.9606 no 2_546
H18B C7 3.4899 no 4_554
H18B C9 3.4100 no 4_554
H18B C10 3.2681 no 4_554
H18B H7A 3.2491 no 4_554
H18B H7B 2.9151 no 4_554
H18B H9A 2.8014 no 4_554
H18B H10A 2.5245 no 4_554
H18B H10B 2.8690 no 2_546
H18B H10B 3.5044 no 4_554
H18B H12B 3.3789 no 2_546
H18B H14B 3.2283 no 3_566
H19A S22 3.4778 no 3_666
H19A C13 3.2049 no 3_566
H19A H4B 2.9623 no 4_554
H19A H13A 3.1489 no 3_566
H19A H13B 2.4698 no 3_566
H19A H14B 3.3328 no 3_566
H19A H23B 2.9656 no 3_666
H19B S26 2.9725 no 4_554
H19B C4 3.3284 no 4_554
H19B C5 3.5576 no 4_554
H19B C7 3.1239 no 4_554
H19B H4B 2.5001 no 4_554
H19B H6B 3.5874 no 2_646
H19B H7A 3.0304 no 4_554
H19B H7B 2.3921 no 4_554
H20A S21 3.3522 no 3_666
H20A S22 3.4035 no 3_666
H20A H3B 2.8672 no 3_666
H20A H8B 3.5504 no 2_646
H20A H23A 3.4562 no 3_666
H20A H23B 3.3865 no 3_666
H20A H25A 3.5546 no 4_554
H20A H25B 3.3506 no 4_554
H20B C6 3.4934 no 2_646
H20B H6B 2.5359 no 2_646
H20B H8B 3.2897 no 2_646
H23A S21 3.5710 no 3_666
H23A C6 3.4056 no 2_646
H23A H6A 2.6705 no 2_646
H23A H6B 3.2992 no 2_646
H23A H8A 2.8763 no 2_646
H23A H8B 3.5910 no 2_646
H23A H20A 3.4562 no 3_666
H23B S21 3.2413 no 3_666
H23B C13 3.3383 no 1_655
H23B H8A 3.0772 no 2_646
H23B H12A 3.4261 no 1_655
H23B H12B 3.4823 no 1_655
H23B H13B 2.4263 no 1_655
H23B H19A 2.9656 no 3_666
H23B H20A 3.3865 no 3_666
H24A C11 3.4795 no 2_646
H24A C14 3.3820 no 2_646
H24A H3A 3.2057 no 2_646
H24A H6A 2.8982 no 2_646
H24A H8A 2.7837 no 2_646
H24A H11A 2.7251 no 2_646
H24A H11B 3.3340 no 2_646
H24A H12A 3.4190 no 1_655
H24A H14A 2.3944 no 2_646
H24A H16B 3.3011 no 2_646
H24B C12 3.0413 no 1_655
H24B H9A 2.9337 no 3_667
H24B H12A 2.6925 no 1_655
H24B H12B 2.5323 no 1_655
H24B H13B 3.3189 no 1_655
H24B H14A 3.0806 no 2_646
H25A C3 3.5741 no 2_646
H25A C8 3.2573 no 3_667
H25A C9 3.1742 no 3_667
H25A C16 3.3001 no 2_646
H25A H3A 3.1012 no 2_646
H25A H3B 3.1215 no 2_646
H25A H6A 3.5730 no 2_646
H25A H8B 2.5398 no 3_667
H25A H9A 2.7546 no 3_667
H25A H9B 3.0355 no 3_667
H25A H14A 3.2027 no 2_646
H25A H16B 2.3173 no 2_646
H25A H20A 3.5546 no 4_555
H25B S22 3.2731 no 2_646
H25B C3 3.3575 no 2_646
H25B C6 3.3117 no 2_646
H25B H3A 2.9391 no 2_646
H25B H3B 2.8858 no 2_646
H25B H6A 2.3738 no 2_646
H25B H16B 3.3894 no 2_646
H25B H20A 3.3506 no 4_555

loop_
_geom_torsion_atom_site_label_1
_geom_torsion_atom_site_label_2
_geom_torsion_atom_site_label_3
_geom_torsion_atom_site_label_4
_geom_torsion
_geom_torsion_publ_flag
C1 S17 C18 C19 -60.3(4) no
C18 S17 C1 S21 57.9(3) no
C18 S17 C1 C2 -66.0(4) no
C18 S17 C1 C16 169.2(3) no
C1 S21 C20 C19 58.7(4) no
C20 S21 C1 S17 -57.5(3) no
C20 S21 C1 C2 66.1(4) no
C20 S21 C1 C16 -171.6(3) no
C5 S22 C23 C24 -60.6(4) no
C23 S22 C5 S26 61.8(3) no
C23 S22 C5 C4 -60.9(4) no
C23 S22 C5 C6 175.3(3) no
C5 S26 C25 C24 58.5(4) no
C25 S26 C5 S22 -61.2(3) no
C25 S26 C5 C4 62.2(4) no
C25 S26 C5 C6 -174.0(3) no
S17 C1 C2 C3 -174.2(3) no
S17 C1 C16 C15 65.6(5) no
S21 C1 C2 C3 62.7(5) no
S21 C1 C16 C15 -178.3(3) no
C2 C1 C16 C15 -57.5(6) no
C16 C1 C2 C3 -53.1(6) no
C1 C2 C3 C4 -171.2(4) no
C2 C3 C4 C5 179.6(4) no
C3 C4 C5 S22 -60.3(5) no
C3 C4 C5 S26 177.8(4) no
C3 C4 C5 C6 58.5(5) no
S22 C5 C6 C7 172.2(3) no
S26 C5 C6 C7 -72.1(4) no
C4 C5 C6 C7 49.7(5) no
C5 C6 C7 C8 179.3(4) no
C6 C7 C8 C9 176.0(4) no
C7 C8 C9 C10 -59.9(6) no
C8 C9 C10 C11 -49.9(6) no
C9 C10 C11 C12 -170.8(4) no
C10 C11 C12 C13 -176.9(4) no
C11 C12 C13 C14 57.4(7) no
C12 C13 C14 C15 54.3(6) no
C13 C14 C15 C16 177.9(4) no
C14 C15 C16 C1 167.7(4) no
S17 C18 C19 C20 65.2(5) no
C18 C19 C20 S21 -64.8(6) no
S22 C23 C24 C25 63.4(6) no
C23 C24 C25 S26 -62.3(6) no
